data_7006929
loop_
_publ_author_name
'Chow, Hoi Shan'
'Constable, Edwin C.'
'Housecroft, Catherine E.'
'Neuburger, Markus'
'Schaffner, Silvia'

_publ_section_title
;
 Ligands and complexes with supramolecular aromatic-aromatic
 interactions: iron(II) and ruthenium(II) complexes of
 2,2':6',2''-terpyridines with pendant naphthalene groups.
;
_journal_issue 23
_journal_name_full 'Dalton transactions (Cambridge, England : 2003)'
_journal_page_first 2881
_journal_page_last 2890
_journal_paper_doi 10.1039/b515610f
_journal_year 2006
_chemical_formula_moiety 'C56 H46 N6 O4 Ru, 2(F6 P)'
_chemical_formula_sum 'C56 H46 F12 N6 O4 P2 Ru'
_chemical_formula_weight 1258.01
_space_group_IT_number 14
_symmetry_cell_setting monoclinic
_symmetry_space_group_name_Hall '-P 2yn'
_symmetry_space_group_name_H-M 'P 1 21/n 1'
_atom_sites_solution_hydrogens geom
_atom_sites_solution_primary direct
_audit_creation_date 05-10-15
_audit_creation_method CRYSTALS_ver_12.24
_cell_angle_alpha 90
_cell_angle_beta 93.5640(15)
_cell_angle_gamma 90
_cell_formula_units_Z 8
_cell_length_a 16.8109(3)
_cell_length_b 33.2255(11)
_cell_length_c 18.7663(5)
_cell_measurement_reflns_used 0
_cell_measurement_temperature 173
_cell_measurement_theta_max 0
_cell_measurement_theta_min 0
_cell_volume 10461.7(5)
_computing_cell_refinement 'Denzo/Scalepack (Otwinowski & Minor, 1996)'
_computing_data_collection 'COLLECT (Nonius BV, 1997)'
_computing_data_reduction 'Denzo/Scalepack (Otwinowski & Minor, 1996)'
_computing_molecular_graphics 'CAMERON (Watkin et al 1996)'
_computing_publication_material 'CRYSTALS (Betteridge et al 2003)'
_computing_structure_refinement 'CRYSTALS (Betteridge et al 2003)'
_computing_structure_solution 'SIR92 (Altomare et al, 1994)'
_diffrn_ambient_temperature 173
_diffrn_measured_fraction_theta_full 1.000
_diffrn_measured_fraction_theta_max 1.000
_diffrn_measurement_device_type 'Nonius Kappa CCD'
_diffrn_measurement_method '\f & \w scans'
_diffrn_radiation_monochromator graphite
_diffrn_radiation_type 'Mo K\a'
_diffrn_radiation_wavelength 0.71073
_diffrn_reflns_av_R_equivalents 0.079
_diffrn_reflns_limit_h_max 21
_diffrn_reflns_limit_h_min -21
_diffrn_reflns_limit_k_max 43
_diffrn_reflns_limit_k_min -43
_diffrn_reflns_limit_l_max 24
_diffrn_reflns_limit_l_min -24
_diffrn_reflns_number 187884
_diffrn_reflns_theta_full 27.502
_diffrn_reflns_theta_max 27.502
_diffrn_reflns_theta_min 1.226
_diffrn_standards_number 0
_exptl_absorpt_coefficient_mu 0.459
_exptl_absorpt_correction_T_max 0.92
_exptl_absorpt_correction_T_min 0.92
_exptl_absorpt_correction_type multi-scan
_exptl_absorpt_process_details 'Denzo/Scalepack (Otwinowski & Minor, 1996)'
_exptl_crystal_colour red
_exptl_crystal_density_diffrn 1.597
_exptl_crystal_description plate
_exptl_crystal_F_000 5104
_exptl_crystal_size_max 0.33
_exptl_crystal_size_mid 0.30
_exptl_crystal_size_min 0.17
_refine_diff_density_max 1.32
_refine_diff_density_min -0.89
_refine_ls_extinction_method None
_refine_ls_goodness_of_fit_ref 1.1357
_refine_ls_hydrogen_treatment constr
_refine_ls_matrix_type full
_refine_ls_number_parameters 1495
_refine_ls_number_reflns 14204
_refine_ls_number_restraints 104
_refine_ls_R_factor_all 0.1319
_refine_ls_R_factor_gt 0.0653
_refine_ls_shift/su_max 0.046406
_refine_ls_structure_factor_coef F
_refine_ls_weighting_details
;
Method, part 1, Chebychev polynomial, (Watkin, 1994, Prince, 1982)
[weight] = 1.0/[A~0~*T~0~(x)+A~1~*T~1~(x) ... +A~n-1~]*T~n-1~(x)]
where A~i~ are the Chebychev coefficients listed below and x= Fcalc/Fmax
Method = Robust Weighting (Prince, 1982)
W = [weight] * [1-(deltaF/6*sigmaF)^2^]^2^
A~i~ are:
6.38 1.41 4.73 1.05
;
_refine_ls_weighting_scheme calc
_refine_ls_wR_factor_all 0.1034
_refine_ls_wR_factor_gt 0.0579
_refine_ls_wR_factor_ref 0.0579
_reflns_limit_h_max 21
_reflns_limit_h_min -21
_reflns_limit_k_max 43
_reflns_limit_k_min 0
_reflns_limit_l_max 24
_reflns_limit_l_min 0
_reflns_number_gt 14204
_reflns_number_total 24040
_reflns_threshold_expression I>1.00u(I)
_oxford_diffrn_Wilson_B_factor 0.00
_oxford_diffrn_Wilson_scale 0.00
_oxford_refine_ls_scale 0.4989(6)
_oxford_structure_analysis_title '11181158 hsc27_173k'
_cod_data_source_file b515610f.txt
_cod_data_source_block hsc27_173k
_cod_depositor_comments
;
The following automatic conversions were performed:
'_symmetry_cell_setting' value 'Monoclinic' changed to 'monoclinic'
according to '/home/saulius/struct/CIF-dictionaries/cif_core.dic'
dictionary named 'cif_core.dic' version 2.4.1 from 2010-06-29.

Automatic conversion script
Id: cif_fix_enum 1527 2010-12-29 10:47:43Z saulius 
;
_cod_original_sg_symbol_H-M 'P 21/n'
_cod_database_code 7006929

loop_
_symmetry_equiv_pos_as_xyz
x,y,z
-x,-y,-z
-x+1/2,y+1/2,-z+1/2
x+1/2,-y+1/2,z+1/2

loop_
_atom_site_label
_atom_site_type_symbol
_atom_site_fract_x
_atom_site_fract_y
_atom_site_fract_z
_atom_site_U_iso_or_equiv
_atom_site_occupancy
_atom_site_adp_type
_atom_site_refinement_flags_posn
_atom_site_refinement_flags_adp
_atom_site_refinement_flags_occupancy
_atom_site_disorder_assembly
_atom_site_disorder_group
_atom_site_attached_hydrogens
Ru1 Ru 0.05514(2) -0.232516(11) 0.723170(19) 0.0191 1.0000 Uani . . . . . .
O1 O 0.1498(2) -0.24940(12) 1.03783(17) 0.0330 1.0000 Uani . . . . . .
O2 O 0.2336(2) -0.25061(12) 1.18687(17) 0.0342 1.0000 Uani . . . . . .
O11 O -0.0230(2) -0.23254(13) 0.40458(18) 0.0428 1.0000 Uani . . . . . .
O12 O -0.1119(3) -0.22788(15) 0.2549(2) 0.0664 1.0000 Uani . . . . . .
N1 N 0.1462(2) -0.19072(12) 0.7335(2) 0.0244 1.0000 Uani . . . . . .
N2 N 0.0819(2) -0.23455(12) 0.82736(19) 0.0218 1.0000 Uani . . . . . .
N3 N -0.0262(2) -0.27458(11) 0.7547(2) 0.0220 1.0000 Uani . . . . . .
N4 N 0.1285(2) -0.27768(12) 0.6886(2) 0.0231 1.0000 Uani . . . . . .
N5 N 0.0281(2) -0.23167(12) 0.61913(19) 0.0220 1.0000 Uani . . . . . .
N6 N -0.0271(2) -0.18663(11) 0.7155(2) 0.0219 1.0000 Uani . . . . . .
C1 C 0.1737(3) -0.16692(16) 0.6833(3) 0.0302 1.0000 Uani . . . . . .
C2 C 0.2345(3) -0.13968(17) 0.6965(3) 0.0367 1.0000 Uani . . . . . .
C3 C 0.2683(4) -0.13611(19) 0.7648(3) 0.0443 1.0000 Uani . . . . . .
C4 C 0.2398(3) -0.15976(18) 0.8179(3) 0.0368 1.0000 Uani . . . . . .
C5 C 0.1786(3) -0.18668(15) 0.8021(2) 0.0244 1.0000 Uani . . . . . .
C6 C 0.1431(3) -0.21206(14) 0.8552(2) 0.0245 1.0000 Uani . . . . . .
C7 C 0.1678(3) -0.21525(15) 0.9265(2) 0.0272 1.0000 Uani . . . . . .
C8 C 0.1278(3) -0.24208(15) 0.9686(2) 0.0274 1.0000 Uani . . . . . .
C9 C 0.0624(3) -0.26374(16) 0.9402(2) 0.0285 1.0000 Uani . . . . . .
C10 C 0.0412(3) -0.25954(14) 0.8678(2) 0.0232 1.0000 Uani . . . . . .
C11 C -0.0216(3) -0.28213(14) 0.8267(2) 0.0232 1.0000 Uani . . . . . .
C12 C -0.0714(3) -0.30971(16) 0.8557(3) 0.0308 1.0000 Uani . . . . . .
C13 C -0.1278(3) -0.32960(17) 0.8121(3) 0.0364 1.0000 Uani . . . . . .
C14 C -0.1322(3) -0.32208(17) 0.7399(3) 0.0342 1.0000 Uani . . . . . .
C15 C -0.0809(3) -0.29442(14) 0.7134(3) 0.0253 1.0000 Uani . . . . . .
C16 C 0.1824(3) -0.29986(16) 0.7277(3) 0.0303 1.0000 Uani . . . . . .
C17 C 0.2287(3) -0.32884(17) 0.6985(3) 0.0352 1.0000 Uani . . . . . .
C18 C 0.2192(3) -0.33637(17) 0.6265(3) 0.0357 1.0000 Uani . . . . . .
C19 C 0.1641(3) -0.31456(16) 0.5858(3) 0.0300 1.0000 Uani . . . . . .
C20 C 0.1198(3) -0.28533(14) 0.6170(2) 0.0244 1.0000 Uani . . . . . .
C21 C 0.0619(3) -0.25868(14) 0.5771(2) 0.0226 1.0000 Uani . . . . . .
C22 C 0.0438(3) -0.25928(15) 0.5049(2) 0.0278 1.0000 Uani . . . . . .
C23 C -0.0103(3) -0.23097(16) 0.4759(2) 0.0277 1.0000 Uani . . . . . .
C24 C -0.0461(3) -0.20364(16) 0.5195(2) 0.0271 1.0000 Uani . . . . . .
C25 C -0.0251(3) -0.20455(15) 0.5918(3) 0.0244 1.0000 Uani . . . . . .
C26 C -0.0555(3) -0.17851(14) 0.6469(2) 0.0222 1.0000 Uani . . . . . .
C27 C -0.1088(3) -0.14736(15) 0.6329(3) 0.0263 1.0000 Uani . . . . . .
C28 C -0.1351(3) -0.12458(15) 0.6877(3) 0.0310 1.0000 Uani . . . . . .
C29 C -0.1074(3) -0.13340(15) 0.7571(3) 0.0275 1.0000 Uani . . . . . .
C30 C -0.0536(3) -0.16432(14) 0.7685(2) 0.0229 1.0000 Uani . . . . . .
C31 C 0.3017(3) -0.27426(17) 1.3703(3) 0.0348 1.0000 Uani . . . . . .
C32 C 0.2532(3) -0.25964(17) 1.3153(3) 0.0342 1.0000 Uani . . . . . .
C33 C 0.1975(4) -0.2295(2) 1.3298(3) 0.0452 1.0000 Uani . . . . . .
C34 C 0.1932(4) -0.2148(2) 1.3970(3) 0.0439 1.0000 Uani . . . . . .
C35 C 0.2385(4) -0.2158(2) 1.5256(3) 0.0449 1.0000 Uani . . . . . .
C36 C 0.2873(4) -0.2315(2) 1.5793(3) 0.0455 1.0000 Uani . . . . . .
C37 C 0.3416(4) -0.2615(2) 1.5651(3) 0.0461 1.0000 Uani . . . . . .
C38 C 0.3480(4) -0.27570(18) 1.4978(3) 0.0414 1.0000 Uani . . . . . .
C39 C 0.2983(3) -0.26002(17) 1.4404(3) 0.0346 1.0000 Uani . . . . . .
C40 C 0.2432(3) -0.22986(18) 1.4543(3) 0.0355 1.0000 Uani . . . . . .
C41 C -0.0093(5) -0.3163(2) 0.3189(4) 0.0665 1.0000 Uani . . . . . .
C42 C -0.0431(5) -0.2926(2) 0.2668(4) 0.0653 1.0000 Uani . . . . . .
C43 C -0.0092(6) -0.2904(3) 0.1990(5) 0.0788 1.0000 Uani . . . . . .
C44 C 0.0563(6) -0.3141(3) 0.1799(6) 0.0870 1.0000 Uani . . . . . .
C45 C 0.1442(5) -0.3706(3) 0.2176(8) 0.1049 1.0000 Uani . . . . . .
C46 C 0.1717(5) -0.3969(3) 0.2690(9) 0.1055 1.0000 Uani . . . . . .
C47 C 0.1476(6) -0.3953(3) 0.3377(9) 0.1112 1.0000 Uani . . . . . .
C48 C 0.0922(6) -0.3675(3) 0.3550(6) 0.0944 1.0000 Uani . . . . . .
C49 C 0.0578(6) -0.3414(2) 0.3028(5) 0.0744 1.0000 Uani . . . . . .
C50 C 0.0873(5) -0.3419(2) 0.2325(7) 0.0869 1.0000 Uani . . . . . .
C51 C 0.2314(3) -0.23961(18) 1.0607(3) 0.0337 1.0000 Uani . . . . . .
C52 C 0.2581(3) -0.26574(18) 1.1215(3) 0.0336 1.0000 Uani . . . . . .
C53 C 0.2605(4) -0.27731(17) 1.2427(3) 0.0382 1.0000 Uani . . . . . .
C61 C -0.0641(5) -0.1987(2) 0.3684(3) 0.0660 1.0000 Uani . . . . . .
C62 C -0.0547(6) -0.2051(2) 0.2878(4) 0.0694 1.0000 Uani . . . . . .
C63 C -0.1178(4) -0.2669(3) 0.2817(5) 0.0727 1.0000 Uani . . . . . .
Ru2 Ru 0.26138(2) 0.015832(12) 0.770484(19) 0.0214 1.0000 Uani . . . . . .
O21 O 0.3589(3) -0.00321(14) 1.08390(19) 0.0447 1.0000 Uani . . . . . .
O22 O 0.3562(4) -0.00220(17) 1.2365(2) 0.0852 1.0000 Uani . . . . . .
O31 O 0.1819(2) 0.00670(11) 0.45238(17) 0.0333 1.0000 Uani . . . . . .
O32 O 0.1590(2) 0.02104(12) 0.30623(18) 0.0379 1.0000 Uani . . . . . .
N7 N 0.3467(2) 0.06023(12) 0.7859(2) 0.0230 1.0000 Uani . . . . . .
N8 N 0.2857(2) 0.01203(12) 0.8748(2) 0.0244 1.0000 Uani . . . . . .
N9 N 0.1853(2) -0.02966(13) 0.7969(2) 0.0269 1.0000 Uani . . . . . .
N10 N 0.1672(2) 0.05547(13) 0.7610(2) 0.0252 1.0000 Uani . . . . . .
N11 N 0.2378(2) 0.01621(12) 0.66634(19) 0.0219 1.0000 Uani . . . . . .
N12 N 0.3451(2) -0.02398(12) 0.7384(2) 0.0251 1.0000 Uani . . . . . .
C101 C 0.3753(3) 0.08476(16) 0.7374(3) 0.0282 1.0000 Uani . . . . . .
C102 C 0.4350(3) 0.11235(18) 0.7538(3) 0.0380 1.0000 Uani . . . . . .
C103 C 0.4662(4) 0.11535(17) 0.8225(3) 0.0399 1.0000 Uani . . . . . .
C104 C 0.4372(3) 0.09035(17) 0.8740(3) 0.0340 1.0000 Uani . . . . . .
C105 C 0.3778(3) 0.06307(15) 0.8547(2) 0.0263 1.0000 Uani . . . . . .
C106 C 0.3449(3) 0.03476(15) 0.9052(2) 0.0251 1.0000 Uani . . . . . .
C107 C 0.3691(3) 0.02965(16) 0.9758(3) 0.0307 1.0000 Uani . . . . . .
C108 C 0.3312(3) 0.00074(18) 1.0157(3) 0.0337 1.0000 Uani . . . . . .
C109 C 0.2697(3) -0.02203(17) 0.9839(3) 0.0335 1.0000 Uani . . . . . .
C110 C 0.2493(3) -0.01593(16) 0.9122(3) 0.0276 1.0000 Uani . . . . . .
C111 C 0.1898(3) -0.03919(15) 0.8679(3) 0.0288 1.0000 Uani . . . . . .
C112 C 0.1401(4) -0.06797(18) 0.8943(3) 0.0389 1.0000 Uani . . . . . .
C113 C 0.0863(4) -0.08783(19) 0.8487(3) 0.0448 1.0000 Uani . . . . . .
C114 C 0.0833(3) -0.07870(18) 0.7774(3) 0.0387 1.0000 Uani . . . . . .
C115 C 0.1333(3) -0.04996(17) 0.7531(3) 0.0317 1.0000 Uani . . . . . .
C116 C 0.1330(3) 0.07589(17) 0.8125(3) 0.0307 1.0000 Uani . . . . . .
C117 C 0.0676(4) 0.0993(2) 0.8005(3) 0.0448 1.0000 Uani . . . . . .
C118 C 0.0332(4) 0.1023(2) 0.7311(3) 0.0520 1.0000 Uani . . . . . .
C119 C 0.0685(3) 0.0827(2) 0.6770(3) 0.0391 1.0000 Uani . . . . . .
C120 C 0.1347(3) 0.05993(15) 0.6923(2) 0.0258 1.0000 Uani . . . . . .
C121 C 0.1756(3) 0.03731(14) 0.6379(2) 0.0228 1.0000 Uani . . . . . .
C122 C 0.1536(3) 0.03574(15) 0.5659(3) 0.0267 1.0000 Uani . . . . . .
C123 C 0.1978(3) 0.01167(16) 0.5232(2) 0.0270 1.0000 Uani . . . . . .
C124 C 0.2633(3) -0.00949(15) 0.5523(3) 0.0276 1.0000 Uani . . . . . .
C125 C 0.2819(3) -0.00733(14) 0.6245(3) 0.0240 1.0000 Uani . . . . . .
C126 C 0.3438(3) -0.03019(15) 0.6661(3) 0.0283 1.0000 Uani . . . . . .
C127 C 0.3954(3) -0.05662(17) 0.6363(3) 0.0342 1.0000 Uani . . . . . .
C128 C 0.4496(4) -0.07790(18) 0.6803(3) 0.0440 1.0000 Uani . . . . . .
C129 C 0.4518(3) -0.07155(18) 0.7532(3) 0.0403 1.0000 Uani . . . . . .
C130 C 0.3992(3) -0.04445(16) 0.7799(3) 0.0315 1.0000 Uani . . . . . .
C131 C 0.4567(6) -0.0520(3) 1.3849(4) 0.0833 1.0000 Uani . . . . . .
C132 C 0.3935(5) -0.0324(2) 1.3508(3) 0.0547 1.0000 Uani . . . . . .
C133 C 0.3176(5) -0.0452(2) 1.3664(3) 0.0618 1.0000 Uani . . . . . .
C134 C 0.2992(5) -0.0752(2) 1.4106(4) 0.0607 1.0000 Uani . . . . . .
C135 C 0.3465(5) -0.1275(2) 1.4978(4) 0.0555 1.0000 Uani . . . . . .
C136 C 0.4118(6) -0.1441(2) 1.5311(4) 0.0604 1.0000 Uani . . . . . .
C137 C 0.4876(7) -0.1334(3) 1.5194(5) 0.0867 1.0000 Uani . . . . . .
C138 C 0.5025(6) -0.1051(3) 1.4747(5) 0.0784 1.0000 Uani . . . . . .
C139 C 0.4433(4) -0.0847(2) 1.4380(3) 0.0436 1.0000 Uani . . . . . .
C140 C 0.3624(4) -0.0942(2) 1.4452(3) 0.0534 1.0000 Uani . . . . . .
C141 C 0.1478(3) -0.05045(18) 0.2180(3) 0.0348 1.0000 Uani . . . . . .
C142 C 0.1210(3) -0.01408(18) 0.1926(3) 0.0353 1.0000 Uani . . . . . .
C143 C 0.0808(4) -0.01175(18) 0.1249(3) 0.0400 1.0000 Uani . . . . . .
C144 C 0.0693(4) -0.04510(18) 0.0838(3) 0.0405 1.0000 Uani . . . . . .
C145 C 0.0798(4) -0.11857(19) 0.0687(3) 0.0426 1.0000 Uani . . . . . .
C146 C 0.1032(4) -0.1548(2) 0.0957(4) 0.0525 1.0000 Uani . . . . . .
C147 C 0.1444(5) -0.1578(2) 0.1628(4) 0.0562 1.0000 Uani . . . . . .
C148 C 0.1607(4) -0.12402(19) 0.2022(3) 0.0445 1.0000 Uani . . . . . .
C149 C 0.1361(3) -0.08606(17) 0.1770(3) 0.0341 1.0000 Uani . . . . . .
C150 C 0.0952(3) -0.08289(18) 0.1080(3) 0.0366 1.0000 Uani . . . . . .
C151 C 0.3243(5) -0.0330(2) 1.1272(3) 0.0532 1.0000 Uani . . . . . .
C152 C 0.3718(6) -0.0356(2) 1.1955(3) 0.0656 1.0000 Uani . . . . . .
C153 C 0.4019(7) 0.0011(3) 1.2987(4) 0.0960 1.0000 Uani . . . . . .
C161 C 0.1098(3) 0.02450(17) 0.4220(3) 0.0344 1.0000 Uani . . . . . .
C162 C 0.0960(3) 0.00871(17) 0.3476(3) 0.0352 1.0000 Uani . . . . . .
C163 C 0.1371(4) 0.02460(17) 0.2324(3) 0.0414 1.0000 Uani . . . . . .
P1 P 0.38210(10) -0.13817(6) 0.99597(9) 0.0499 1.0000 Uani . . . . . .
P2 P 0.07650(9) -0.09658(5) 0.52211(8) 0.0368 1.0000 Uani . . . . . .
P3 P -0.27394(9) -0.14470(5) 0.43447(8) 0.0380 1.0000 Uani . . . . . .
P4 P 0.14854(10) 0.09831(6) 1.02979(8) 0.0509 1.0000 Uani D U . . . .
F101 F 0.3740(4) -0.1522(2) 1.0749(2) 0.1172 1.0000 Uani . . . . . .
F102 F 0.4738(2) -0.14959(13) 1.0027(3) 0.0724 1.0000 Uani . . . . . .
F103 F 0.3883(3) -0.12309(16) 0.9170(2) 0.0816 1.0000 Uani . . . . . .
F104 F 0.3598(3) -0.18147(13) 0.9663(3) 0.0786 1.0000 Uani . . . . . .
F105 F 0.2900(3) -0.12681(16) 0.9895(2) 0.0807 1.0000 Uani . . . . . .
F106 F 0.4043(3) -0.09447(15) 1.0239(3) 0.0994 1.0000 Uani . . . . . .
F201 F 0.1669(2) -0.08884(13) 0.5475(2) 0.0622 1.0000 Uani . . . . . .
F202 F 0.0539(3) -0.09921(17) 0.6019(2) 0.0793 1.0000 Uani . . . . . .
F203 F -0.01449(19) -0.10473(12) 0.49756(19) 0.0504 1.0000 Uani . . . . . .
F204 F 0.0984(3) -0.09464(19) 0.4416(2) 0.0915 1.0000 Uani . . . . . .
F205 F 0.0939(2) -0.14336(12) 0.5229(3) 0.0682 1.0000 Uani . . . . . .
F206 F 0.0590(3) -0.05040(13) 0.5204(4) 0.1083 1.0000 Uani . . . . . .
F301 F -0.3113(3) -0.15064(16) 0.5087(2) 0.0865 1.0000 Uani . . . . . .
F302 F -0.2472(3) -0.19067(13) 0.4357(3) 0.0890 1.0000 Uani . . . . . .
F303 F -0.3565(2) -0.15651(13) 0.3942(2) 0.0674 1.0000 Uani . . . . . .
F304 F -0.2366(3) -0.13896(13) 0.3594(2) 0.0620 1.0000 Uani . . . . . .
F305 F -0.3001(2) -0.09899(10) 0.4320(2) 0.0494 1.0000 Uani . . . . . .
F306 F -0.1897(2) -0.13294(15) 0.4711(2) 0.0716 1.0000 Uani . . . . . .
F401 F 0.1143(2) 0.12416(12) 0.96384(18) 0.0580 1.0000 Uani D U . . . .
F402 F 0.1828(3) 0.07255(16) 1.0955(2) 0.0986 1.0000 Uani D U . . . .
F403 F 0.1682(8) 0.1346(3) 1.0776(5) 0.0909 0.5000 Uani D U . . . .
F404 F 0.2338(5) 0.0986(4) 0.9981(6) 0.0762 0.5000 Uani D U . . . .
F405 F 0.1350(7) 0.0567(2) 0.9843(4) 0.0740 0.5000 Uani D U . . . .
F406 F 0.0666(4) 0.0887(3) 1.0621(5) 0.0699 0.5000 Uani D U . . . .
F413 F 0.2100(6) 0.1338(3) 1.0473(6) 0.0811 0.5000 Uani D U . . . .
F414 F 0.2100(7) 0.0790(4) 0.9834(5) 0.0943 0.5000 Uani D U . . . .
F415 F 0.0820(8) 0.0678(3) 1.0102(8) 0.1318 0.5000 Uani D U . . . .
F416 F 0.0855(6) 0.1256(4) 1.0727(4) 0.0921 0.5000 Uani D U . . . .
H11 H 0.1491 -0.1690 0.6335 0.0335 1.0000 Uiso R . . . . .
H21 H 0.2537 -0.1227 0.6570 0.0429 1.0000 Uiso R . . . . .
H31 H 0.3132 -0.1169 0.7755 0.0505 1.0000 Uiso R . . . . .
H41 H 0.2632 -0.1571 0.8680 0.0441 1.0000 Uiso R . . . . .
H71 H 0.2129 -0.1985 0.9474 0.0322 1.0000 Uiso R . . . . .
H91 H 0.0321 -0.2820 0.9711 0.0285 1.0000 Uiso R . . . . .
H121 H -0.0673 -0.3153 0.9081 0.0340 1.0000 Uiso R . . . . .
H131 H -0.1651 -0.3492 0.8329 0.0405 1.0000 Uiso R . . . . .
H141 H -0.1715 -0.3368 0.7073 0.0365 1.0000 Uiso R . . . . .
H151 H -0.0847 -0.2889 0.6609 0.0276 1.0000 Uiso R . . . . .
H161 H 0.1888 -0.2950 0.7803 0.0348 1.0000 Uiso R . . . . .
H171 H 0.2683 -0.3445 0.7292 0.0389 1.0000 Uiso R . . . . .
H181 H 0.2514 -0.3577 0.6042 0.0403 1.0000 Uiso R . . . . .
H191 H 0.1572 -0.3195 0.5332 0.0355 1.0000 Uiso R . . . . .
H221 H 0.0685 -0.2794 0.4733 0.0335 1.0000 Uiso R . . . . .
H241 H -0.0860 -0.1838 0.4989 0.0300 1.0000 Uiso R . . . . .
H271 H -0.1286 -0.1415 0.5826 0.0306 1.0000 Uiso R . . . . .
H281 H -0.1735 -0.1020 0.6780 0.0333 1.0000 Uiso R . . . . .
H291 H -0.1259 -0.1177 0.7984 0.0322 1.0000 Uiso R . . . . .
H301 H -0.0331 -0.1702 0.8186 0.0242 1.0000 Uiso R . . . . .
H311 H 0.3408 -0.2959 1.3603 0.0412 1.0000 Uiso R . . . . .
H331 H 0.1618 -0.2181 1.2902 0.0522 1.0000 Uiso R . . . . .
H341 H 0.1539 -0.1931 1.4062 0.0507 1.0000 Uiso R . . . . .
H351 H 0.1993 -0.1943 1.5362 0.0535 1.0000 Uiso R . . . . .
H361 H 0.2839 -0.2211 1.6291 0.0524 1.0000 Uiso R . . . . .
H371 H 0.3762 -0.2730 1.6054 0.0533 1.0000 Uiso R . . . . .
H381 H 0.3884 -0.2969 1.4887 0.0457 1.0000 Uiso R . . . . .
H411 H -0.0293 -0.3168 0.3680 0.0957 1.0000 Uiso R . . . . .
H431 H -0.0312 -0.2702 0.1635 0.1091 1.0000 Uiso R . . . . .
H441 H 0.0793 -0.3117 0.1322 0.1095 1.0000 Uiso R . . . . .
H451 H 0.1653 -0.3725 0.1691 0.1230 1.0000 Uiso R . . . . .
H461 H 0.2118 -0.4176 0.2570 0.1266 1.0000 Uiso R . . . . .
H471 H 0.1694 -0.4147 0.3747 0.1224 1.0000 Uiso R . . . . .
H481 H 0.0751 -0.3653 0.4049 0.1071 1.0000 Uiso R . . . . .
H511 H 0.2350 -0.2107 1.0754 0.0367 1.0000 Uiso R . . . . .
H512 H 0.2661 -0.2443 1.0201 0.0367 1.0000 Uiso R . . . . .
H521 H 0.3176 -0.2674 1.1240 0.0366 1.0000 Uiso R . . . . .
H522 H 0.2351 -0.2933 1.1135 0.0366 1.0000 Uiso R . . . . .
H531 H 0.2277 -0.3024 1.2384 0.0443 1.0000 Uiso R . . . . .
H532 H 0.3178 -0.2841 1.2371 0.0443 1.0000 Uiso R . . . . .
H611 H -0.1218 -0.1996 0.3782 0.0877 1.0000 Uiso R . . . . .
H612 H -0.0408 -0.1725 0.3855 0.0877 1.0000 Uiso R . . . . .
H621 H -0.0018 -0.2180 0.2816 0.0867 1.0000 Uiso R . . . . .
H622 H -0.0563 -0.1781 0.2645 0.0867 1.0000 Uiso R . . . . .
H631 H -0.1224 -0.2653 0.3345 0.0940 1.0000 Uiso R . . . . .
H632 H -0.1666 -0.2800 0.2590 0.0940 1.0000 Uiso R . . . . .
H1011 H 0.3524 0.0832 0.6870 0.0314 1.0000 Uiso R . . . . .
H1021 H 0.4549 0.1302 0.7158 0.0440 1.0000 Uiso R . . . . .
H1031 H 0.5101 0.1349 0.8352 0.0456 1.0000 Uiso R . . . . .
H1041 H 0.4590 0.0924 0.9247 0.0381 1.0000 Uiso R . . . . .
H1071 H 0.4133 0.0462 0.9986 0.0320 1.0000 Uiso R . . . . .
H1091 H 0.2413 -0.0424 1.0123 0.0391 1.0000 Uiso R . . . . .
H1121 H 0.1430 -0.0744 0.9464 0.0453 1.0000 Uiso R . . . . .
H1131 H 0.0504 -0.1089 0.8671 0.0524 1.0000 Uiso R . . . . .
H1141 H 0.0446 -0.0929 0.7435 0.0460 1.0000 Uiso R . . . . .
H1151 H 0.1313 -0.0442 0.7007 0.0373 1.0000 Uiso R . . . . .
H1161 H 0.1571 0.0740 0.8625 0.0363 1.0000 Uiso R . . . . .
H1171 H 0.0437 0.1140 0.8404 0.0497 1.0000 Uiso R . . . . .
H1181 H -0.0161 0.1187 0.7209 0.0603 1.0000 Uiso R . . . . .
H1191 H 0.0451 0.0848 0.6268 0.0426 1.0000 Uiso R . . . . .
H1221 H 0.1067 0.0513 0.5453 0.0304 1.0000 Uiso R . . . . .
H1241 H 0.2959 -0.0262 0.5208 0.0308 1.0000 Uiso R . . . . .
H1271 H 0.3942 -0.0605 0.5834 0.0379 1.0000 Uiso R . . . . .
H1281 H 0.4859 -0.0980 0.6596 0.0488 1.0000 Uiso R . . . . .
H1291 H 0.4912 -0.0864 0.7856 0.0440 1.0000 Uiso R . . . . .
H1301 H 0.4017 -0.0398 0.8327 0.0361 1.0000 Uiso R . . . . .
H1311 H 0.5125 -0.0448 1.3743 0.0991 1.0000 Uiso R . . . . .
H1331 H 0.2720 -0.0300 1.3427 0.0815 1.0000 Uiso R . . . . .
H1341 H 0.2427 -0.0832 1.4170 0.0864 1.0000 Uiso R . . . . .
H1351 H 0.2908 -0.1359 1.5063 0.0666 1.0000 Uiso R . . . . .
H1361 H 0.4038 -0.1662 1.5661 0.0738 1.0000 Uiso R . . . . .
H1371 H 0.5328 -0.1476 1.5459 0.1103 1.0000 Uiso R . . . . .
H1381 H 0.5593 -0.0977 1.4684 0.1012 1.0000 Uiso R . . . . .
H1411 H 0.1764 -0.0520 0.2663 0.0427 1.0000 Uiso R . . . . .
H1431 H 0.0590 0.0146 0.1069 0.0474 1.0000 Uiso R . . . . .
H1441 H 0.0428 -0.0426 0.0349 0.0475 1.0000 Uiso R . . . . .
H1451 H 0.0517 -0.1171 0.0202 0.0493 1.0000 Uiso R . . . . .
H1461 H 0.0917 -0.1797 0.0668 0.0566 1.0000 Uiso R . . . . .
H1471 H 0.1617 -0.1847 0.1818 0.0674 1.0000 Uiso R . . . . .
H1481 H 0.1899 -0.1265 0.2501 0.0529 1.0000 Uiso R . . . . .
H1511 H 0.2688 -0.0249 1.1374 0.0649 1.0000 Uiso R . . . . .
H1512 H 0.3230 -0.0594 1.1018 0.0649 1.0000 Uiso R . . . . .
H1521 H 0.3591 -0.0608 1.2215 0.0844 1.0000 Uiso R . . . . .
H1522 H 0.4295 -0.0356 1.1853 0.0844 1.0000 Uiso R . . . . .
H1531 H 0.3881 0.0268 1.3227 0.1107 1.0000 Uiso R . . . . .
H1532 H 0.4590 0.0019 1.2866 0.1107 1.0000 Uiso R . . . . .
H1611 H 0.0644 0.0171 0.4514 0.0391 1.0000 Uiso R . . . . .
H1612 H 0.1154 0.0544 0.4208 0.0391 1.0000 Uiso R . . . . .
H1621 H 0.0929 -0.0213 0.3488 0.0407 1.0000 Uiso R . . . . .
H1622 H 0.0448 0.0198 0.3260 0.0407 1.0000 Uiso R . . . . .
H1631 H 0.1806 0.0391 0.2089 0.0491 1.0000 Uiso R . . . . .
H1632 H 0.0872 0.0410 0.2281 0.0491 1.0000 Uiso R . . . . .

loop_
_atom_site_aniso_label
_atom_site_aniso_U_11
_atom_site_aniso_U_22
_atom_site_aniso_U_33
_atom_site_aniso_U_23
_atom_site_aniso_U_13
_atom_site_aniso_U_12
Ru1 0.02150(18) 0.02171(18) 0.01379(16) -0.00062(15) -0.00163(13) -0.00051(16)
O1 0.036(2) 0.046(2) 0.0157(16) -0.0009(15) -0.0068(14) 0.0043(17)
O2 0.041(2) 0.043(2) 0.0180(16) -0.0009(15) -0.0039(15) 0.0140(18)
O11 0.053(2) 0.056(3) 0.0182(17) -0.0057(17) -0.0064(16) 0.021(2)
O12 0.096(4) 0.050(3) 0.048(3) -0.008(2) -0.029(3) 0.015(3)
N1 0.026(2) 0.027(2) 0.0202(19) 0.0008(16) 0.0000(16) -0.0002(17)
N2 0.022(2) 0.025(2) 0.0179(18) -0.0046(16) -0.0021(15) 0.0061(17)
N3 0.024(2) 0.022(2) 0.0198(18) 0.0010(15) 0.0015(15) 0.0047(16)
N4 0.024(2) 0.025(2) 0.0211(19) 0.0000(15) -0.0003(16) -0.0004(16)
N5 0.025(2) 0.0209(19) 0.0196(18) -0.0008(16) -0.0005(15) -0.0026(17)
N6 0.024(2) 0.020(2) 0.0215(19) -0.0003(15) -0.0008(16) -0.0034(16)
C1 0.033(3) 0.033(3) 0.025(2) -0.001(2) 0.000(2) 0.000(2)
C2 0.038(3) 0.036(3) 0.036(3) 0.008(2) 0.008(2) -0.012(3)
C3 0.042(3) 0.044(3) 0.046(3) 0.002(3) -0.006(3) -0.020(3)
C4 0.036(3) 0.042(3) 0.031(3) -0.002(2) -0.005(2) -0.009(3)
C5 0.026(2) 0.027(3) 0.019(2) -0.0029(19) -0.0047(18) -0.002(2)
C6 0.027(3) 0.024(3) 0.022(2) -0.0046(19) -0.0021(19) -0.002(2)
C7 0.032(3) 0.029(3) 0.019(2) -0.0034(19) -0.007(2) -0.001(2)
C8 0.035(3) 0.028(3) 0.018(2) -0.0013(19) -0.006(2) 0.008(2)
C9 0.031(3) 0.034(3) 0.020(2) 0.002(2) 0.0005(19) 0.006(2)
C10 0.026(2) 0.023(2) 0.021(2) -0.0005(18) 0.0028(19) 0.0052(19)
C11 0.027(3) 0.022(2) 0.020(2) 0.0012(18) 0.0016(19) 0.005(2)
C12 0.033(3) 0.031(3) 0.029(3) 0.008(2) 0.001(2) 0.000(2)
C13 0.033(3) 0.037(3) 0.039(3) 0.006(2) 0.005(2) -0.008(2)
C14 0.031(3) 0.033(3) 0.038(3) -0.004(2) -0.005(2) -0.006(2)
C15 0.029(3) 0.024(2) 0.021(2) -0.0036(19) -0.007(2) 0.000(2)
C16 0.026(3) 0.039(3) 0.025(2) 0.002(2) -0.002(2) 0.000(2)
C17 0.039(3) 0.032(3) 0.034(3) 0.003(2) -0.002(2) 0.013(2)
C18 0.036(3) 0.033(3) 0.039(3) -0.001(2) 0.011(2) 0.012(2)
C19 0.035(3) 0.032(3) 0.022(2) -0.002(2) 0.002(2) 0.005(2)
C20 0.029(3) 0.022(2) 0.022(2) -0.0008(19) 0.0018(19) 0.000(2)
C21 0.029(3) 0.023(2) 0.016(2) -0.0013(18) -0.0001(18) -0.0009(19)
C22 0.034(3) 0.029(3) 0.020(2) -0.0018(19) 0.001(2) -0.002(2)
C23 0.036(3) 0.032(3) 0.014(2) -0.0036(19) -0.0024(19) -0.002(2)
C24 0.031(3) 0.034(3) 0.016(2) 0.0026(19) -0.0050(19) 0.003(2)
C25 0.022(2) 0.025(2) 0.026(2) 0.0019(19) -0.0005(19) -0.0031(19)
C26 0.023(2) 0.028(2) 0.016(2) 0.0005(18) 0.0044(18) -0.006(2)
C27 0.028(3) 0.026(3) 0.025(2) 0.0035(19) -0.001(2) 0.000(2)
C28 0.032(3) 0.024(3) 0.038(3) 0.004(2) 0.006(2) 0.005(2)
C29 0.029(3) 0.024(3) 0.030(3) -0.007(2) 0.007(2) -0.002(2)
C30 0.027(2) 0.023(2) 0.018(2) -0.0058(18) 0.0015(18) -0.005(2)
C31 0.034(3) 0.040(3) 0.029(3) 0.001(2) -0.001(2) 0.001(2)
C32 0.032(3) 0.043(3) 0.027(3) 0.002(2) -0.003(2) -0.003(2)
C33 0.042(3) 0.061(4) 0.032(3) 0.006(3) -0.003(2) 0.011(3)
C34 0.044(3) 0.051(4) 0.037(3) 0.003(3) 0.006(3) 0.020(3)
C35 0.053(4) 0.049(4) 0.033(3) -0.005(3) 0.011(3) 0.001(3)
C36 0.058(4) 0.052(4) 0.027(3) -0.008(3) 0.005(3) -0.006(3)
C37 0.057(4) 0.055(4) 0.024(3) -0.001(3) -0.010(3) -0.005(3)
C38 0.046(3) 0.044(4) 0.033(3) 0.007(2) -0.004(3) 0.005(3)
C39 0.036(3) 0.041(3) 0.027(3) -0.001(2) 0.002(2) -0.005(2)
C40 0.038(3) 0.042(3) 0.027(3) -0.002(2) 0.007(2) -0.002(3)
C41 0.073(5) 0.053(4) 0.071(5) -0.005(4) -0.019(4) -0.006(4)
C42 0.071(5) 0.066(5) 0.056(4) 0.000(4) -0.016(4) -0.004(4)
C43 0.088(6) 0.081(6) 0.066(5) 0.010(4) -0.004(5) 0.017(5)
C44 0.081(6) 0.064(6) 0.111(8) -0.017(5) -0.030(6) 0.003(5)
C45 0.044(5) 0.072(6) 0.198(13) 0.016(7) -0.001(6) -0.013(5)
C46 0.034(4) 0.054(5) 0.228(15) 0.043(8) 0.003(7) 0.000(4)
C47 0.042(5) 0.082(7) 0.203(14) 0.047(8) -0.043(7) -0.016(5)
C48 0.067(6) 0.079(6) 0.130(9) 0.003(6) -0.055(6) -0.004(5)
C49 0.075(6) 0.054(5) 0.089(6) -0.008(4) -0.037(5) 0.000(4)
C50 0.052(5) 0.046(5) 0.157(10) 0.006(5) -0.034(6) -0.006(4)
C51 0.028(3) 0.048(3) 0.025(2) -0.006(2) -0.005(2) 0.007(2)
C52 0.036(3) 0.041(3) 0.023(2) -0.004(2) -0.004(2) 0.010(3)
C53 0.052(4) 0.030(3) 0.032(3) 0.000(2) -0.006(2) 0.003(2)
C61 0.090(6) 0.074(5) 0.033(3) 0.001(3) -0.014(3) 0.033(4)
C62 0.109(7) 0.059(5) 0.037(4) 0.008(3) -0.018(4) -0.002(5)
C63 0.046(4) 0.098(7) 0.072(5) 0.015(5) -0.011(4) -0.008(4)
Ru2 0.02170(19) 0.0255(2) 0.01667(17) 0.00045(16) -0.00088(13) -0.00303(16)
O21 0.050(3) 0.064(3) 0.0192(18) 0.0086(18) -0.0035(17) -0.005(2)
O22 0.162(6) 0.062(3) 0.029(2) 0.010(2) -0.021(3) -0.001(4)
O31 0.037(2) 0.046(2) 0.0173(16) -0.0039(15) -0.0028(14) 0.0118(17)
O32 0.048(2) 0.044(2) 0.0215(17) -0.0051(16) 0.0009(16) -0.0052(19)
N7 0.024(2) 0.026(2) 0.0187(19) 0.0009(16) -0.0007(15) -0.0007(17)
N8 0.026(2) 0.026(2) 0.0212(19) 0.0007(16) 0.0018(16) -0.0026(17)
N9 0.028(2) 0.027(2) 0.026(2) -0.0007(17) 0.0009(17) 0.0003(17)
N10 0.023(2) 0.036(2) 0.0170(18) 0.0000(17) 0.0000(15) -0.0019(18)
N11 0.0220(19) 0.026(2) 0.0173(18) -0.0019(16) 0.0002(15) -0.0040(17)
N12 0.024(2) 0.026(2) 0.025(2) 0.0007(16) -0.0016(16) -0.0034(17)
C101 0.029(3) 0.032(3) 0.024(2) 0.001(2) 0.001(2) -0.002(2)
C102 0.035(3) 0.039(3) 0.040(3) 0.011(2) -0.001(2) -0.009(3)
C103 0.037(3) 0.034(3) 0.046(3) 0.004(3) -0.011(3) -0.014(3)
C104 0.033(3) 0.040(3) 0.028(3) 0.001(2) -0.005(2) -0.008(2)
C105 0.025(2) 0.030(3) 0.023(2) 0.000(2) -0.0033(19) -0.001(2)
C106 0.027(3) 0.029(3) 0.019(2) -0.0018(19) -0.0026(19) -0.001(2)
C107 0.032(3) 0.034(3) 0.026(2) -0.001(2) -0.003(2) -0.005(2)
C108 0.036(3) 0.044(3) 0.021(2) 0.003(2) 0.002(2) 0.005(3)
C109 0.038(3) 0.038(3) 0.025(2) 0.011(2) 0.007(2) -0.006(2)
C110 0.030(3) 0.028(3) 0.025(2) 0.000(2) 0.006(2) -0.003(2)
C111 0.031(3) 0.029(3) 0.027(2) 0.003(2) 0.008(2) 0.000(2)
C112 0.043(3) 0.040(3) 0.035(3) 0.001(2) 0.013(2) -0.011(3)
C113 0.044(4) 0.044(4) 0.047(3) 0.000(3) 0.012(3) -0.018(3)
C114 0.031(3) 0.040(3) 0.045(3) -0.005(3) 0.000(2) -0.013(2)
C115 0.027(3) 0.038(3) 0.030(3) -0.008(2) -0.001(2) -0.007(2)
C116 0.027(3) 0.050(3) 0.016(2) -0.004(2) 0.0047(19) -0.003(2)
C117 0.039(3) 0.070(4) 0.028(3) -0.012(3) 0.013(2) 0.016(3)
C118 0.045(4) 0.074(5) 0.038(3) -0.004(3) 0.005(3) 0.031(3)
C119 0.028(3) 0.067(4) 0.023(3) -0.003(3) 0.001(2) 0.014(3)
C120 0.025(3) 0.035(3) 0.018(2) 0.001(2) 0.0009(18) 0.004(2)
C121 0.023(2) 0.025(2) 0.021(2) 0.0003(18) 0.0023(18) -0.0042(19)
C122 0.026(3) 0.030(3) 0.024(2) 0.001(2) -0.002(2) 0.001(2)
C123 0.031(3) 0.035(3) 0.015(2) -0.003(2) -0.0012(19) -0.003(2)
C124 0.031(3) 0.030(3) 0.021(2) -0.009(2) 0.003(2) 0.002(2)
C125 0.020(2) 0.025(3) 0.027(2) -0.0049(19) 0.0026(19) -0.0009(19)
C126 0.028(3) 0.026(2) 0.030(3) 0.001(2) -0.008(2) -0.003(2)
C127 0.031(3) 0.037(3) 0.034(3) -0.011(2) -0.004(2) 0.008(2)
C128 0.039(3) 0.041(3) 0.050(4) -0.013(3) -0.009(3) 0.012(3)
C129 0.034(3) 0.040(3) 0.046(3) 0.002(3) -0.012(3) 0.003(3)
C130 0.032(3) 0.028(3) 0.034(3) 0.005(2) -0.004(2) 0.000(2)
C131 0.078(6) 0.127(8) 0.045(4) -0.022(5) 0.004(4) 0.003(6)
C132 0.065(5) 0.074(5) 0.023(3) 0.005(3) -0.011(3) -0.006(4)
C133 0.096(6) 0.060(4) 0.031(3) -0.001(3) 0.016(4) -0.004(4)
C134 0.057(4) 0.072(5) 0.053(4) -0.025(4) 0.003(3) -0.004(4)
C135 0.075(5) 0.048(4) 0.044(4) -0.017(3) 0.009(3) -0.003(4)
C136 0.092(6) 0.052(4) 0.038(4) -0.006(3) 0.008(4) 0.009(4)
C137 0.102(8) 0.100(8) 0.058(5) -0.018(5) 0.007(5) 0.019(6)
C138 0.069(5) 0.108(7) 0.055(5) -0.019(5) -0.015(4) 0.024(5)
C139 0.038(3) 0.062(4) 0.032(3) -0.003(3) 0.009(2) -0.006(3)
C140 0.056(4) 0.068(5) 0.035(3) -0.026(3) -0.008(3) 0.022(4)
C141 0.039(3) 0.043(3) 0.022(2) 0.001(2) 0.000(2) 0.002(3)
C142 0.047(3) 0.039(3) 0.020(2) 0.000(2) 0.005(2) -0.009(3)
C143 0.060(4) 0.032(3) 0.027(3) 0.001(2) -0.003(3) 0.003(3)
C144 0.053(4) 0.042(3) 0.026(3) 0.002(2) -0.002(2) -0.003(3)
C145 0.042(3) 0.049(4) 0.038(3) -0.009(3) 0.011(3) -0.001(3)
C146 0.057(4) 0.043(4) 0.059(4) -0.015(3) 0.015(3) 0.007(3)
C147 0.071(5) 0.040(4) 0.060(4) 0.002(3) 0.019(4) 0.018(3)
C148 0.045(4) 0.043(4) 0.047(3) 0.004(3) 0.010(3) 0.017(3)
C149 0.029(3) 0.039(3) 0.034(3) 0.003(2) 0.007(2) 0.004(2)
C150 0.039(3) 0.040(3) 0.031(3) -0.007(2) 0.011(2) -0.005(3)
C151 0.074(5) 0.062(4) 0.024(3) 0.012(3) 0.008(3) 0.001(4)
C152 0.105(6) 0.063(5) 0.030(3) 0.014(3) 0.004(4) 0.011(4)
C153 0.162(10) 0.083(6) 0.041(4) 0.015(4) -0.012(5) -0.056(7)
C161 0.040(3) 0.038(3) 0.024(2) -0.001(2) -0.004(2) 0.006(2)
C162 0.042(3) 0.042(3) 0.021(2) -0.003(2) -0.006(2) 0.004(3)
C163 0.072(4) 0.033(3) 0.019(2) 0.000(2) -0.002(3) -0.005(3)
P1 0.0431(9) 0.0572(11) 0.0463(9) -0.0086(8) -0.0217(7) -0.0007(8)
P2 0.0278(7) 0.0394(8) 0.0434(8) 0.0085(7) 0.0049(6) 0.0006(6)
P3 0.0357(8) 0.0392(8) 0.0386(8) 0.0127(6) -0.0012(6) 0.0014(7)
P4 0.0511(10) 0.0793(13) 0.0223(7) 0.0037(7) 0.0021(7) -0.0127(9)
F101 0.100(4) 0.202(7) 0.047(3) 0.024(3) -0.023(3) -0.007(4)
F102 0.050(2) 0.066(3) 0.097(3) -0.020(2) -0.028(2) 0.009(2)
F103 0.075(3) 0.106(4) 0.062(3) 0.019(3) -0.016(2) -0.023(3)
F104 0.077(3) 0.057(3) 0.098(3) -0.005(2) -0.026(3) -0.015(2)
F105 0.048(2) 0.115(4) 0.076(3) -0.019(3) -0.018(2) 0.006(3)
F106 0.073(3) 0.073(3) 0.143(5) -0.047(3) -0.059(3) 0.019(3)
F201 0.0298(19) 0.069(3) 0.087(3) 0.001(2) -0.0009(19) -0.0103(18)
F202 0.052(2) 0.141(5) 0.045(2) -0.014(3) 0.0105(19) -0.017(3)
F203 0.0292(18) 0.065(2) 0.056(2) 0.0163(18) -0.0064(15) -0.0008(17)
F204 0.055(3) 0.168(5) 0.053(3) 0.041(3) 0.013(2) 0.004(3)
F205 0.050(2) 0.050(2) 0.102(3) 0.001(2) -0.012(2) 0.0069(19)
F206 0.055(3) 0.035(2) 0.237(7) 0.020(3) 0.030(4) 0.002(2)
F301 0.093(4) 0.113(4) 0.056(3) 0.040(3) 0.028(2) 0.012(3)
F302 0.072(3) 0.042(2) 0.156(5) 0.029(3) 0.035(3) 0.018(2)
F303 0.054(2) 0.057(3) 0.090(3) 0.002(2) -0.010(2) -0.021(2)
F304 0.066(3) 0.077(3) 0.044(2) 0.0057(19) 0.0137(19) -0.002(2)
F305 0.049(2) 0.040(2) 0.059(2) -0.0002(16) -0.0035(17) 0.0000(16)
F306 0.049(2) 0.094(3) 0.067(3) 0.019(2) -0.028(2) 0.000(2)
F401 0.063(2) 0.071(3) 0.039(2) 0.0005(18) -0.0049(17) 0.016(2)
F402 0.094(4) 0.149(5) 0.049(2) 0.056(3) -0.029(2) -0.054(3)
F403 0.156(13) 0.072(6) 0.043(5) -0.014(4) -0.001(6) -0.017(8)
F404 0.069(6) 0.094(9) 0.069(8) 0.031(6) 0.028(6) 0.012(6)
F405 0.115(9) 0.078(6) 0.030(4) -0.003(4) 0.005(5) 0.016(7)
F406 0.052(5) 0.069(7) 0.091(7) 0.027(5) 0.027(5) 0.001(5)
F413 0.072(7) 0.067(6) 0.097(8) 0.011(6) -0.050(6) -0.005(5)
F414 0.131(12) 0.111(11) 0.039(5) -0.017(6) -0.009(6) 0.087(9)
F415 0.119(11) 0.103(11) 0.161(14) 0.058(9) -0.088(10) -0.071(9)
F416 0.074(7) 0.165(11) 0.040(5) 0.017(6) 0.024(4) 0.039(7)

loop_
_atom_type_symbol
_atom_type_scat_dispersion_real
_atom_type_scat_dispersion_imag
_atom_type_scat_Cromer_Mann_a1
_atom_type_scat_Cromer_Mann_b1
_atom_type_scat_Cromer_Mann_a2
_atom_type_scat_Cromer_Mann_b2
_atom_type_scat_Cromer_Mann_a3
_atom_type_scat_Cromer_Mann_b3
_atom_type_scat_Cromer_Mann_a4
_atom_type_scat_Cromer_Mann_b4
_atom_type_scat_Cromer_Mann_c
_atom_type_scat_source
C 0.0033 0.0016 2.3100 20.8439 1.0200 10.2075 1.5886 0.5687 0.8650 51.6512 0.2156 'International Tables Vol C 4.2.6.8 and 6.1.1.4'
H 0.0000 0.0000 0.4930 10.5109 0.3229 26.1257 0.1402 3.1424 0.0408 57.7998 0.0030 'International Tables Vol C 4.2.6.8 and 6.1.1.4'
Ru -1.2594 0.8363 19.2674 0.8085 12.9182 8.4347 4.8634 24.7997 1.5676 94.2928 5.3787 'International Tables Vol C 4.2.6.8 and 6.1.1.4'
N 0.0061 0.0033 12.2126 0.0057 3.1322 9.8933 2.0125 28.9975 1.1663 0.5826 -11.5290 'International Tables Vol C 4.2.6.8 and 6.1.1.4'
O 0.0106 0.0060 3.0485 13.2771 2.2868 5.7011 1.5463 0.3239 0.8670 32.9089 0.2508 'International Tables Vol C 4.2.6.8 and 6.1.1.4'
P 0.1023 0.0942 6.4345 1.9067 4.1791 27.1570 1.7800 0.5260 1.4908 68.1645 1.1149 'International Tables Vol C 4.2.6.8 and 6.1.1.4'
F 0.0171 0.0103 3.5392 10.2825 2.6412 4.2944 1.5170 0.2615 1.0243 26.1476 0.2776 'International Tables Vol C 4.2.6.8 and 6.1.1.4'

loop_
_geom_angle_atom_site_label_1
_geom_angle_site_symmetry_1
_geom_angle_atom_site_label_2
_geom_angle_site_symmetry_2
_geom_angle_atom_site_label_3
_geom_angle_site_symmetry_3
_geom_angle
_geom_angle_publ_flag
N1 . Ru1 . N2 . 78.96(16) yes
N1 . Ru1 . N3 . 157.91(15) yes
N2 . Ru1 . N3 . 78.96(16) yes
N1 . Ru1 . N4 . 93.70(16) yes
N2 . Ru1 . N4 . 100.42(15) yes
N3 . Ru1 . N4 . 90.97(15) yes
N1 . Ru1 . N5 . 101.94(16) yes
N2 . Ru1 . N5 . 178.85(16) yes
N3 . Ru1 . N5 . 100.15(15) yes
N4 . Ru1 . N5 . 78.84(16) yes
N1 . Ru1 . N6 . 89.97(15) yes
N2 . Ru1 . N6 . 101.84(15) yes
N3 . Ru1 . N6 . 93.85(15) yes
N4 . Ru1 . N6 . 157.73(15) yes
N5 . Ru1 . N6 . 78.91(16) yes
C8 . O1 . C51 . 116.2(4) yes
C52 . O2 . C53 . 108.8(4) yes
C23 . O11 . C61 . 118.2(4) yes
C62 . O12 . C63 . 115.0(5) yes
Ru1 . N1 . C1 . 128.3(3) yes
Ru1 . N1 . C5 . 113.7(3) yes
C1 . N1 . C5 . 118.0(4) yes
Ru1 . N2 . C6 . 119.0(3) yes
Ru1 . N2 . C10 . 119.2(3) yes
C6 . N2 . C10 . 121.8(4) yes
Ru1 . N3 . C11 . 114.0(3) yes
Ru1 . N3 . C15 . 127.6(3) yes
C11 . N3 . C15 . 118.4(4) yes
Ru1 . N4 . C16 . 128.2(3) yes
Ru1 . N4 . C20 . 114.4(3) yes
C16 . N4 . C20 . 117.4(4) yes
Ru1 . N5 . C21 . 119.3(3) yes
Ru1 . N5 . C25 . 119.5(3) yes
C21 . N5 . C25 . 121.2(4) yes
Ru1 . N6 . C26 . 113.9(3) yes
Ru1 . N6 . C30 . 127.7(3) yes
C26 . N6 . C30 . 118.4(4) yes
N1 . C1 . C2 . 123.3(5) yes
N1 . C1 . H11 . 118.555 no
C2 . C1 . H11 . 118.146 no
C1 . C2 . C3 . 118.9(5) yes
C1 . C2 . H21 . 120.439 no
C3 . C2 . H21 . 120.632 no
C2 . C3 . C4 . 118.9(5) yes
C2 . C3 . H31 . 120.305 no
C4 . C3 . H31 . 120.832 no
C3 . C4 . C5 . 120.1(5) yes
C3 . C4 . H41 . 119.626 no
C5 . C4 . H41 . 120.235 no
C4 . C5 . N1 . 120.8(5) yes
C4 . C5 . C6 . 123.9(4) yes
N1 . C5 . C6 . 115.3(4) yes
C5 . C6 . N2 . 112.9(4) yes
C5 . C6 . C7 . 126.4(4) yes
N2 . C6 . C7 . 120.6(5) yes
C6 . C7 . C8 . 118.2(4) yes
C6 . C7 . H71 . 120.961 no
C8 . C7 . H71 . 120.821 no
C7 . C8 . O1 . 123.3(4) yes
C7 . C8 . C9 . 120.7(4) yes
O1 . C8 . C9 . 115.9(5) yes
C8 . C9 . C10 . 118.1(5) yes
C8 . C9 . H91 . 120.676 no
C10 . C9 . H91 . 121.222 no
C9 . C10 . N2 . 120.4(4) yes
C9 . C10 . C11 . 126.3(4) yes
N2 . C10 . C11 . 113.1(4) yes
C10 . C11 . N3 . 114.7(4) yes
C10 . C11 . C12 . 124.5(4) yes
N3 . C11 . C12 . 120.8(4) yes
C11 . C12 . C13 . 119.8(5) yes
C11 . C12 . H121 . 120.346 no
C13 . C12 . H121 . 119.804 no
C12 . C13 . C14 . 119.3(5) yes
C12 . C13 . H131 . 120.380 no
C14 . C13 . H131 . 120.356 no
C13 . C14 . C15 . 118.8(5) yes
C13 . C14 . H141 . 120.450 no
C15 . C14 . H141 . 120.761 no
C14 . C15 . N3 . 122.9(4) yes
C14 . C15 . H151 . 118.405 no
N3 . C15 . H151 . 118.648 no
N4 . C16 . C17 . 123.0(5) yes
N4 . C16 . H161 . 118.430 no
C17 . C16 . H161 . 118.583 no
C16 . C17 . C18 . 119.1(5) yes
C16 . C17 . H171 . 120.629 no
C18 . C17 . H171 . 120.310 no
C17 . C18 . C19 . 119.0(5) yes
C17 . C18 . H181 . 120.507 no
C19 . C18 . H181 . 120.448 no
C18 . C19 . C20 . 120.0(5) yes
C18 . C19 . H191 . 119.752 no
C20 . C19 . H191 . 120.189 no
C19 . C20 . N4 . 121.4(4) yes
C19 . C20 . C21 . 124.2(4) yes
N4 . C20 . C21 . 114.3(4) yes
C20 . C21 . N5 . 113.1(4) yes
C20 . C21 . C22 . 126.1(4) yes
N5 . C21 . C22 . 120.9(4) yes
C21 . C22 . C23 . 118.4(5) yes
C21 . C22 . H221 . 121.326 no
C23 . C22 . H221 . 120.245 no
C22 . C23 . O11 . 115.0(4) yes
C22 . C23 . C24 . 120.5(4) yes
O11 . C23 . C24 . 124.5(5) yes
C23 . C24 . C25 . 118.2(5) yes
C23 . C24 . H241 . 120.594 no
C25 . C24 . H241 . 121.207 no
C24 . C25 . N5 . 120.7(4) yes
C24 . C25 . C26 . 127.0(4) yes
N5 . C25 . C26 . 112.2(4) yes
C25 . C26 . N6 . 115.5(4) yes
C25 . C26 . C27 . 123.9(4) yes
N6 . C26 . C27 . 120.6(4) yes
C26 . C27 . C28 . 120.3(4) yes
C26 . C27 . H271 . 119.856 no
C28 . C27 . H271 . 119.793 no
C27 . C28 . C29 . 118.9(5) yes
C27 . C28 . H281 . 120.878 no
C29 . C28 . H281 . 120.254 no
C28 . C29 . C30 . 118.8(4) yes
C28 . C29 . H291 . 120.979 no
C30 . C29 . H291 . 120.182 no
C29 . C30 . N6 . 122.9(4) yes
C29 . C30 . H301 . 118.490 no
N6 . C30 . H301 . 118.619 no
C32 . C31 . C39 . 122.1(5) yes
C32 . C31 . H311 . 118.889 no
C39 . C31 . H311 . 118.961 no
C31 . C32 . C33 . 118.7(5) yes
C31 . C32 . C53 . 118.0(5) yes
C33 . C32 . C53 . 123.3(5) yes
C32 . C33 . C34 . 120.6(5) yes
C32 . C33 . H331 . 120.035 no
C34 . C33 . H331 . 119.330 no
C33 . C34 . C40 . 121.0(5) yes
C33 . C34 . H341 . 119.494 no
C40 . C34 . H341 . 119.538 no
C36 . C35 . C40 . 120.2(6) yes
C36 . C35 . H351 . 120.035 no
C40 . C35 . H351 . 119.749 no
C35 . C36 . C37 . 120.4(5) yes
C35 . C36 . H361 . 119.470 no
C37 . C36 . H361 . 120.169 no
C36 . C37 . C38 . 121.2(6) yes
C36 . C37 . H371 . 119.222 no
C38 . C37 . H371 . 119.552 no
C37 . C38 . C39 . 120.1(6) yes
C37 . C38 . H381 . 119.807 no
C39 . C38 . H381 . 120.106 no
C38 . C39 . C31 . 122.1(5) yes
C38 . C39 . C40 . 119.1(5) yes
C31 . C39 . C40 . 118.8(5) yes
C35 . C40 . C34 . 122.2(5) yes
C35 . C40 . C39 . 119.1(5) yes
C34 . C40 . C39 . 118.8(5) yes
C42 . C41 . C49 . 118.8(9) yes
C42 . C41 . H411 . 121.623 no
C49 . C41 . H411 . 119.548 no
C41 . C42 . C43 . 120.1(8) yes
C41 . C42 . C63 . 119.8(8) yes
C43 . C42 . C63 . 120.1(7) yes
C42 . C43 . C44 . 123.7(9) yes
C42 . C43 . H431 . 118.488 no
C44 . C43 . H431 . 117.717 no
C43 . C44 . C50 . 116.2(10) yes
C43 . C44 . H441 . 122.142 no
C50 . C44 . H441 . 121.694 no
C46 . C45 . C50 . 120.3(13) yes
C46 . C45 . H451 . 118.796 no
C50 . C45 . H451 . 120.915 no
C45 . C46 . C47 . 122.2(11) yes
C45 . C46 . H461 . 119.138 no
C47 . C46 . H461 . 118.655 no
C46 . C47 . C48 . 119.6(11) yes
C46 . C47 . H471 . 120.602 no
C48 . C47 . H471 . 119.761 no
C47 . C48 . C49 . 120.6(12) yes
C47 . C48 . H481 . 120.897 no
C49 . C48 . H481 . 118.525 no
C41 . C49 . C48 . 120.1(10) yes
C41 . C49 . C50 . 120.9(8) yes
C48 . C49 . C50 . 118.9(10) yes
C49 . C50 . C44 . 119.8(9) yes
C49 . C50 . C45 . 118.2(10) yes
C44 . C50 . C45 . 122.0(12) yes
O1 . C51 . C52 . 109.4(5) yes
O1 . C51 . H511 . 109.721 no
C52 . C51 . H511 . 109.796 no
O1 . C51 . H512 . 109.083 no
C52 . C51 . H512 . 109.369 no
H511 . C51 . H512 . 109.468 no
C51 . C52 . O2 . 111.8(4) yes
C51 . C52 . H521 . 108.805 no
O2 . C52 . H521 . 108.820 no
C51 . C52 . H522 . 108.946 no
O2 . C52 . H522 . 108.996 no
H521 . C52 . H522 . 109.467 no
C32 . C53 . O2 . 112.6(5) yes
C32 . C53 . H531 . 108.903 no
O2 . C53 . H531 . 108.155 no
C32 . C53 . H532 . 108.647 no
O2 . C53 . H532 . 108.984 no
H531 . C53 . H532 . 109.466 no
O11 . C61 . C62 . 105.9(6) yes
O11 . C61 . H611 . 109.134 no
C62 . C61 . H611 . 109.508 no
O11 . C61 . H612 . 110.862 no
C62 . C61 . H612 . 111.903 no
H611 . C61 . H612 . 109.468 no
C61 . C62 . O12 . 114.4(7) yes
C61 . C62 . H621 . 108.568 no
O12 . C62 . H621 . 108.856 no
C61 . C62 . H622 . 107.564 no
O12 . C62 . H622 . 107.860 no
H621 . C62 . H622 . 109.468 no
C42 . C63 . O12 . 111.6(7) yes
C42 . C63 . H631 . 108.711 no
O12 . C63 . H631 . 108.563 no
C42 . C63 . H632 . 109.481 no
O12 . C63 . H632 . 108.952 no
H631 . C63 . H632 . 109.467 no
N7 . Ru2 . N8 . 78.93(16) yes
N7 . Ru2 . N9 . 157.88(15) yes
N8 . Ru2 . N9 . 78.95(16) yes
N7 . Ru2 . N10 . 94.54(16) yes
N8 . Ru2 . N10 . 103.73(16) yes
N9 . Ru2 . N10 . 90.26(16) yes
N7 . Ru2 . N11 . 103.27(15) yes
N8 . Ru2 . N11 . 176.69(17) yes
N9 . Ru2 . N11 . 98.85(16) yes
N10 . Ru2 . N11 . 78.67(16) yes
N7 . Ru2 . N12 . 91.04(16) yes
N8 . Ru2 . N12 . 98.36(16) yes
N9 . Ru2 . N12 . 92.59(16) yes
N10 . Ru2 . N12 . 157.86(16) yes
N11 . Ru2 . N12 . 79.20(16) yes
C108 . O21 . C151 . 118.8(5) yes
C152 . O22 . C153 . 115.1(7) yes
C123 . O31 . C161 . 116.8(4) yes
C162 . O32 . C163 . 113.8(4) yes
Ru2 . N7 . C101 . 128.2(3) yes
Ru2 . N7 . C105 . 113.8(3) yes
C101 . N7 . C105 . 118.0(4) yes
Ru2 . N8 . C106 . 119.0(3) yes
Ru2 . N8 . C110 . 119.4(3) yes
C106 . N8 . C110 . 121.2(4) yes
Ru2 . N9 . C111 . 114.0(3) yes
Ru2 . N9 . C115 . 127.7(4) yes
C111 . N9 . C115 . 118.3(4) yes
Ru2 . N10 . C116 . 128.5(3) yes
Ru2 . N10 . C120 . 114.1(3) yes
C116 . N10 . C120 . 117.3(4) yes
Ru2 . N11 . C121 . 120.1(3) yes
Ru2 . N11 . C125 . 119.1(3) yes
C121 . N11 . C125 . 120.7(4) yes
Ru2 . N12 . C126 . 114.7(3) yes
Ru2 . N12 . C130 . 127.5(4) yes
C126 . N12 . C130 . 117.8(4) yes
N7 . C101 . C102 . 122.9(5) yes
N7 . C101 . H1011 . 118.711 no
C102 . C101 . H1011 . 118.423 no
C101 . C102 . C103 . 119.3(5) yes
C101 . C102 . H1021 . 120.345 no
C103 . C102 . H1021 . 120.322 no
C102 . C103 . C104 . 118.9(5) yes
C102 . C103 . H1031 . 120.368 no
C104 . C103 . H1031 . 120.669 no
C103 . C104 . C105 . 119.4(5) yes
C103 . C104 . H1041 . 119.969 no
C105 . C104 . H1041 . 120.615 no
C104 . C105 . N7 . 121.4(5) yes
C104 . C105 . C106 . 123.3(4) yes
N7 . C105 . C106 . 115.3(4) yes
C105 . C106 . N8 . 112.7(4) yes
C105 . C106 . C107 . 126.9(5) yes
N8 . C106 . C107 . 120.4(5) yes
C106 . C107 . C108 . 119.0(5) yes
C106 . C107 . H1071 . 120.798 no
C108 . C107 . H1071 . 120.184 no
C107 . C108 . O21 . 115.9(5) yes
C107 . C108 . C109 . 119.9(5) yes
O21 . C108 . C109 . 124.2(5) yes
C108 . C109 . C110 . 118.2(5) yes
C108 . C109 . H1091 . 120.507 no
C110 . C109 . H1091 . 121.324 no
C109 . C110 . N8 . 121.3(5) yes
C109 . C110 . C111 . 126.1(5) yes
N8 . C110 . C111 . 112.6(4) yes
C110 . C111 . N9 . 114.9(4) yes
C110 . C111 . C112 . 124.3(5) yes
N9 . C111 . C112 . 120.8(5) yes
C111 . C112 . C113 . 119.9(5) yes
C111 . C112 . H1121 . 120.289 no
C113 . C112 . H1121 . 119.784 no
C112 . C113 . C114 . 119.0(5) yes
C112 . C113 . H1131 . 120.657 no
C114 . C113 . H1131 . 120.376 no
C113 . C114 . C115 . 119.6(5) yes
C113 . C114 . H1141 . 119.978 no
C115 . C114 . H1141 . 120.458 no
C114 . C115 . N9 . 122.4(5) yes
C114 . C115 . H1151 . 118.471 no
N9 . C115 . H1151 . 119.098 no
N10 . C116 . C117 . 123.4(5) yes
N10 . C116 . H1161 . 118.562 no
C117 . C116 . H1161 . 118.058 no
C116 . C117 . C118 . 118.8(5) yes
C116 . C117 . H1171 . 121.048 no
C118 . C117 . H1171 . 120.108 no
C117 . C118 . C119 . 119.0(5) yes
C117 . C118 . H1181 . 120.602 no
C119 . C118 . H1181 . 120.435 no
C118 . C119 . C120 . 119.5(5) yes
C118 . C119 . H1191 . 120.150 no
C120 . C119 . H1191 . 120.387 no
N10 . C120 . C119 . 122.0(4) yes
N10 . C120 . C121 . 114.8(4) yes
C119 . C120 . C121 . 123.2(4) yes
C120 . C121 . N11 . 112.1(4) yes
C120 . C121 . C122 . 126.2(4) yes
N11 . C121 . C122 . 121.7(4) yes
C121 . C122 . C123 . 118.0(4) yes
C121 . C122 . H1221 . 121.093 no
C123 . C122 . H1221 . 120.907 no
C122 . C123 . O31 . 124.2(4) yes
C122 . C123 . C124 . 120.4(4) yes
O31 . C123 . C124 . 115.4(4) yes
C123 . C124 . C125 . 119.1(4) yes
C123 . C124 . H1241 . 119.941 no
C125 . C124 . H1241 . 120.911 no
C124 . C125 . N11 . 120.1(4) yes
C124 . C125 . C126 . 127.2(4) yes
N11 . C125 . C126 . 112.6(4) yes
C125 . C126 . N12 . 114.5(4) yes
C125 . C126 . C127 . 123.8(5) yes
N12 . C126 . C127 . 121.7(5) yes
C126 . C127 . C128 . 119.5(5) yes
C126 . C127 . H1271 . 120.621 no
C128 . C127 . H1271 . 119.926 no
C127 . C128 . C129 . 119.2(5) yes
C127 . C128 . H1281 . 120.278 no
C129 . C128 . H1281 . 120.485 no
C128 . C129 . C130 . 118.8(5) yes
C128 . C129 . H1291 . 120.082 no
C130 . C129 . H1291 . 121.145 no
C129 . C130 . N12 . 123.1(5) yes
C129 . C130 . H1301 . 118.180 no
N12 . C130 . H1301 . 118.746 no
C132 . C131 . C139 . 120.7(8) yes
C132 . C131 . H1311 . 120.053 no
C139 . C131 . H1311 . 119.216 no
C131 . C132 . C133 . 116.7(7) yes
C131 . C132 . C153 . 123.9(8) yes
C133 . C132 . C153 . 119.4(8) yes
C132 . C133 . C134 . 127.3(8) yes
C132 . C133 . H1331 . 116.100 no
C134 . C133 . H1331 . 116.624 no
C133 . C134 . C140 . 115.6(8) yes
C133 . C134 . H1341 . 121.808 no
C140 . C134 . H1341 . 122.553 no
C136 . C135 . C140 . 115.4(7) yes
C136 . C135 . H1351 . 123.808 no
C140 . C135 . H1351 . 120.756 no
C135 . C136 . C137 . 124.4(8) yes
C135 . C136 . H1361 . 117.769 no
C137 . C136 . H1361 . 117.833 no
C136 . C137 . C138 . 121.2(10) yes
C136 . C137 . H1371 . 119.235 no
C138 . C137 . H1371 . 119.525 no
C137 . C138 . C139 . 121.8(10) yes
C137 . C138 . H1381 . 118.835 no
C139 . C138 . H1381 . 119.330 no
C131 . C139 . C138 . 124.4(8) yes
C131 . C139 . C140 . 114.2(6) yes
C138 . C139 . C140 . 121.4(7) yes
C135 . C140 . C139 . 115.7(6) yes
C135 . C140 . C134 . 118.9(7) yes
C139 . C140 . C134 . 125.4(7) yes
C142 . C141 . C149 . 121.1(5) yes
C142 . C141 . H1411 . 119.433 no
C149 . C141 . H1411 . 119.433 no
C141 . C142 . C143 . 119.6(5) yes
C141 . C142 . C163 . 122.6(5) yes
C143 . C142 . C163 . 117.7(5) yes
C142 . C143 . C144 . 120.8(5) yes
C142 . C143 . H1431 . 119.948 no
C144 . C143 . H1431 . 119.183 no
C143 . C144 . C150 . 121.3(5) yes
C143 . C144 . H1441 . 119.520 no
C150 . C144 . H1441 . 119.173 no
C146 . C145 . C150 . 120.8(6) yes
C146 . C145 . H1451 . 119.492 no
C150 . C145 . H1451 . 119.747 no
C145 . C146 . C147 . 120.9(6) yes
C145 . C146 . H1461 . 119.270 no
C147 . C146 . H1461 . 119.807 no
C146 . C147 . C148 . 120.1(6) yes
C146 . C147 . H1471 . 119.953 no
C148 . C147 . H1471 . 119.968 no
C147 . C148 . C149 . 120.8(6) yes
C147 . C148 . H1481 . 119.505 no
C149 . C148 . H1481 . 119.654 no
C141 . C149 . C148 . 122.6(5) yes
C141 . C149 . C150 . 118.2(5) yes
C148 . C149 . C150 . 119.2(5) yes
C149 . C150 . C145 . 118.2(5) yes
C149 . C150 . C144 . 118.9(5) yes
C145 . C150 . C144 . 122.8(5) yes
O21 . C151 . C152 . 108.6(6) yes
O21 . C151 . H1511 . 109.983 no
C152 . C151 . H1511 . 108.165 no
O21 . C151 . H1512 . 109.626 no
C152 . C151 . H1512 . 110.998 no
H1511 . C151 . H1512 . 109.467 no
C151 . C152 . O22 . 109.0(6) yes
C151 . C152 . H1521 . 110.731 no
O22 . C152 . H1521 . 110.268 no
C151 . C152 . H1522 . 108.333 no
O22 . C152 . H1522 . 109.014 no
H1521 . C152 . H1522 . 109.466 no
C132 . C153 . O22 . 115.5(7) yes
C132 . C153 . H1531 . 107.961 no
O22 . C153 . H1531 . 108.658 no
C132 . C153 . H1532 . 107.417 no
O22 . C153 . H1532 . 107.733 no
H1531 . C153 . H1532 . 109.468 no
O31 . C161 . C162 . 107.7(4) yes
O31 . C161 . H1611 . 109.667 no
C162 . C161 . H1611 . 110.372 no
O31 . C161 . H1612 . 109.967 no
C162 . C161 . H1612 . 109.631 no
H1611 . C161 . H1612 . 109.468 no
C161 . C162 . O32 . 109.5(4) yes
C161 . C162 . H1621 . 109.507 no
O32 . C162 . H1621 . 110.114 no
C161 . C162 . H1622 . 109.234 no
O32 . C162 . H1622 . 109.012 no
H1621 . C162 . H1622 . 109.466 no
C142 . C163 . O32 . 116.3(4) yes
C142 . C163 . H1631 . 107.890 no
O32 . C163 . H1631 . 108.559 no
C142 . C163 . H1632 . 107.643 no
O32 . C163 . H1632 . 106.887 no
H1631 . C163 . H1632 . 109.467 no
F101 . P1 . F102 . 89.7(3) yes
F101 . P1 . F103 . 178.3(4) yes
F102 . P1 . F103 . 91.7(3) yes
F101 . P1 . F104 . 91.7(3) yes
F102 . P1 . F104 . 91.0(2) yes
F103 . P1 . F104 . 89.2(3) yes
F101 . P1 . F105 . 90.1(3) yes
F102 . P1 . F105 . 179.8(3) yes
F103 . P1 . F105 . 88.5(3) yes
F104 . P1 . F105 . 88.9(3) yes
F101 . P1 . F106 . 89.6(4) yes
F102 . P1 . F106 . 89.2(2) yes
F103 . P1 . F106 . 89.5(3) yes
F104 . P1 . F106 . 178.7(3) yes
F105 . P1 . F106 . 90.9(3) yes
F201 . P2 . F202 . 90.4(2) yes
F201 . P2 . F203 . 179.2(2) yes
F202 . P2 . F203 . 89.0(2) yes
F201 . P2 . F204 . 90.3(2) yes
F202 . P2 . F204 . 179.0(3) yes
F203 . P2 . F204 . 90.4(2) yes
F201 . P2 . F205 . 89.0(2) yes
F202 . P2 . F205 . 89.5(3) yes
F203 . P2 . F205 . 90.5(2) yes
F204 . P2 . F205 . 89.7(3) yes
F201 . P2 . F206 . 91.3(3) yes
F202 . P2 . F206 . 91.0(3) yes
F203 . P2 . F206 . 89.1(2) yes
F204 . P2 . F206 . 89.7(4) yes
F205 . P2 . F206 . 179.3(3) yes
F301 . P3 . F302 . 89.7(3) yes
F301 . P3 . F303 . 90.3(3) yes
F302 . P3 . F303 . 90.5(3) yes
F301 . P3 . F304 . 179.6(3) yes
F302 . P3 . F304 . 90.1(3) yes
F303 . P3 . F304 . 89.4(2) yes
F301 . P3 . F305 . 91.2(3) yes
F302 . P3 . F305 . 179.1(3) yes
F303 . P3 . F305 . 89.4(2) yes
F304 . P3 . F305 . 89.0(2) yes
F301 . P3 . F306 . 92.4(3) yes
F302 . P3 . F306 . 89.2(3) yes
F303 . P3 . F306 . 177.3(3) yes
F304 . P3 . F306 . 87.9(2) yes
F305 . P3 . F306 . 90.9(2) yes
F401 . P4 . F402 . 180.0(3) yes
F401 . P4 . F403 . 94.9(4) yes
F402 . P4 . F403 . 85.1(4) yes
F401 . P4 . F404 . 89.8(4) yes
F402 . P4 . F404 . 90.2(4) yes
F403 . P4 . F404 . 92.7(6) yes
F401 . P4 . F405 . 91.0(3) yes
F402 . P4 . F405 . 89.0(4) yes
F403 . P4 . F405 . 173.6(6) yes
F404 . P4 . F405 . 84.8(5) yes
F401 . P4 . F406 . 97.3(4) yes
F402 . P4 . F406 . 82.7(4) yes
F403 . P4 . F406 . 95.6(5) yes
F404 . P4 . F406 . 168.6(5) yes
F405 . P4 . F406 . 86.1(5) yes
F401 . P4 . F413 . 87.7(4) yes
F402 . P4 . F413 . 92.3(4) yes
F401 . P4 . F414 . 90.5(4) yes
F402 . P4 . F414 . 89.5(4) yes
F401 . P4 . F415 . 86.9(4) yes
F402 . P4 . F415 . 93.1(4) yes
F401 . P4 . F416 . 82.5(3) yes
F402 . P4 . F416 . 97.5(4) yes
F413 . P4 . F414 . 88.6(6) yes
F413 . P4 . F415 . 173.3(6) yes
F414 . P4 . F415 . 95.4(7) yes
F413 . P4 . F416 . 85.4(5) yes
F414 . P4 . F416 . 170.9(6) yes
F415 . P4 . F416 . 89.9(7) yes

loop_
_geom_bond_atom_site_label_1
_geom_bond_site_symmetry_1
_geom_bond_atom_site_label_2
_geom_bond_site_symmetry_2
_geom_bond_distance
_geom_bond_publ_flag
Ru1 . N1 . 2.067(4) yes
Ru1 . N2 . 1.980(4) yes
Ru1 . N3 . 2.067(4) yes
Ru1 . N4 . 2.072(4) yes
Ru1 . N5 . 1.977(4) yes
Ru1 . N6 . 2.058(4) yes
O1 . C8 . 1.350(5) yes
O1 . C51 . 1.449(6) yes
O2 . C52 . 1.410(6) yes
O2 . C53 . 1.425(6) yes
O11 . C23 . 1.343(5) yes
O11 . C61 . 1.464(8) yes
O12 . C62 . 1.342(9) yes
O12 . C63 . 1.396(10) yes
N1 . C1 . 1.335(6) yes
N1 . C5 . 1.373(6) yes
N2 . C6 . 1.349(6) yes
N2 . C10 . 1.342(6) yes
N3 . C11 . 1.373(6) yes
N3 . C15 . 1.338(6) yes
N4 . C16 . 1.348(6) yes
N4 . C20 . 1.368(6) yes
N5 . C21 . 1.344(6) yes
N5 . C25 . 1.348(6) yes
N6 . C26 . 1.371(6) yes
N6 . C30 . 1.339(6) yes
C1 . C2 . 1.376(7) yes
C1 . H11 . 1.000 no
C2 . C3 . 1.375(8) yes
C2 . H21 . 1.000 no
C3 . C4 . 1.378(8) yes
C3 . H31 . 1.000 no
C4 . C5 . 1.382(7) yes
C4 . H41 . 1.000 no
C5 . C6 . 1.460(7) yes
C6 . C7 . 1.380(6) yes
C7 . C8 . 1.392(7) yes
C7 . H71 . 1.000 no
C8 . C9 . 1.393(7) yes
C9 . C10 . 1.389(6) yes
C9 . H91 . 1.000 no
C10 . C11 . 1.473(7) yes
C11 . C12 . 1.376(7) yes
C12 . C13 . 1.381(8) yes
C12 . H121 . 1.000 no
C13 . C14 . 1.376(8) yes
C13 . H131 . 1.000 no
C14 . C15 . 1.374(7) yes
C14 . H141 . 1.000 no
C15 . H151 . 1.000 no
C16 . C17 . 1.374(7) yes
C16 . H161 . 1.000 no
C17 . C18 . 1.375(8) yes
C17 . H171 . 1.000 no
C18 . C19 . 1.370(7) yes
C18 . H181 . 1.000 no
C19 . C20 . 1.377(7) yes
C19 . H191 . 1.000 no
C20 . C21 . 1.483(7) yes
C21 . C22 . 1.371(6) yes
C22 . C23 . 1.395(7) yes
C22 . H221 . 1.000 no
C23 . C24 . 1.385(7) yes
C24 . C25 . 1.381(6) yes
C24 . H241 . 1.000 no
C25 . C26 . 1.464(7) yes
C26 . C27 . 1.383(7) yes
C27 . C28 . 1.371(7) yes
C27 . H271 . 1.000 no
C28 . C29 . 1.387(7) yes
C28 . H281 . 1.000 no
C29 . C30 . 1.376(7) yes
C29 . H291 . 1.000 no
C30 . H301 . 1.000 no
C31 . C32 . 1.364(7) yes
C31 . C39 . 1.402(7) yes
C31 . H311 . 1.000 no
C32 . C33 . 1.409(8) yes
C32 . C53 . 1.496(7) yes
C33 . C34 . 1.358(8) yes
C33 . H331 . 1.000 no
C34 . C40 . 1.414(8) yes
C34 . H341 . 1.000 no
C35 . C36 . 1.363(9) yes
C35 . C40 . 1.425(7) yes
C35 . H351 . 1.000 no
C36 . C37 . 1.389(9) yes
C36 . H361 . 1.000 no
C37 . C38 . 1.359(8) yes
C37 . H371 . 1.000 no
C38 . C39 . 1.421(7) yes
C38 . H381 . 1.000 no
C39 . C40 . 1.400(8) yes
C41 . C42 . 1.353(10) yes
C41 . C49 . 1.451(12) yes
C41 . H411 . 1.000 no
C42 . C43 . 1.429(12) yes
C42 . C63 . 1.558(12) yes
C43 . C44 . 1.418(13) yes
C43 . H431 . 1.000 no
C44 . C50 . 1.426(13) yes
C44 . H441 . 1.000 no
C45 . C46 . 1.361(15) yes
C45 . C50 . 1.391(13) yes
C45 . H451 . 1.000 no
C46 . C47 . 1.375(17) yes
C46 . H461 . 1.000 no
C47 . C48 . 1.364(15) yes
C47 . H471 . 1.000 no
C48 . C49 . 1.404(12) yes
C48 . H481 . 1.000 no
C49 . C50 . 1.438(14) yes
C51 . C52 . 1.481(7) yes
C51 . H511 . 1.000 no
C51 . H512 . 1.000 no
C52 . H521 . 1.000 no
C52 . H522 . 1.000 no
C53 . H531 . 1.000 no
C53 . H532 . 1.000 no
C61 . C62 . 1.547(9) yes
C61 . H611 . 1.000 no
C61 . H612 . 1.000 no
C62 . H621 . 1.000 no
C62 . H622 . 1.000 no
C63 . H631 . 1.000 no
C63 . H632 . 1.000 no
Ru2 . N7 . 2.065(4) yes
Ru2 . N8 . 1.979(4) yes
Ru2 . N9 . 2.060(4) yes
Ru2 . N10 . 2.059(4) yes
Ru2 . N11 . 1.970(4) yes
Ru2 . N12 . 2.049(4) yes
O21 . C108 . 1.342(6) yes
O21 . C151 . 1.426(7) yes
O22 . C152 . 1.384(9) yes
O22 . C153 . 1.362(9) yes
O31 . C123 . 1.348(5) yes
O31 . C161 . 1.434(6) yes
O32 . C162 . 1.412(7) yes
O32 . C163 . 1.416(6) yes
N7 . C101 . 1.332(6) yes
N7 . C105 . 1.367(6) yes
N8 . C106 . 1.346(6) yes
N8 . C110 . 1.336(6) yes
N9 . C111 . 1.366(6) yes
N9 . C115 . 1.344(6) yes
N10 . C116 . 1.340(6) yes
N10 . C120 . 1.376(6) yes
N11 . C121 . 1.342(6) yes
N11 . C125 . 1.360(6) yes
N12 . C126 . 1.373(6) yes
N12 . C130 . 1.344(6) yes
C101 . C102 . 1.380(7) yes
C101 . H1011 . 1.000 no
C102 . C103 . 1.366(8) yes
C102 . H1021 . 1.000 no
C103 . C104 . 1.385(8) yes
C103 . H1031 . 1.000 no
C104 . C105 . 1.380(7) yes
C104 . H1041 . 1.000 no
C105 . C106 . 1.467(7) yes
C106 . C107 . 1.373(7) yes
C107 . C108 . 1.395(8) yes
C107 . H1071 . 1.000 no
C108 . C109 . 1.386(8) yes
C109 . C110 . 1.382(7) yes
C109 . H1091 . 1.000 no
C110 . C111 . 1.478(7) yes
C111 . C112 . 1.381(7) yes
C112 . C113 . 1.374(8) yes
C112 . H1121 . 1.000 no
C113 . C114 . 1.370(8) yes
C113 . H1131 . 1.000 no
C114 . C115 . 1.369(8) yes
C114 . H1141 . 1.000 no
C115 . H1151 . 1.000 no
C116 . C117 . 1.354(8) yes
C116 . H1161 . 1.000 no
C117 . C118 . 1.394(8) yes
C117 . H1171 . 1.000 no
C118 . C119 . 1.372(8) yes
C118 . H1181 . 1.000 no
C119 . C120 . 1.362(7) yes
C119 . H1191 . 1.000 no
C120 . C121 . 1.473(7) yes
C121 . C122 . 1.380(6) yes
C122 . C123 . 1.381(7) yes
C122 . H1221 . 1.000 no
C123 . C124 . 1.391(7) yes
C124 . C125 . 1.374(7) yes
C124 . H1241 . 1.000 no
C125 . C126 . 1.472(7) yes
C126 . C127 . 1.378(7) yes
C127 . C128 . 1.384(8) yes
C127 . H1271 . 1.000 no
C128 . C129 . 1.383(8) yes
C128 . H1281 . 1.000 no
C129 . C130 . 1.378(8) yes
C129 . H1291 . 1.000 no
C130 . H1301 . 1.000 no
C131 . C132 . 1.371(11) yes
C131 . C139 . 1.499(12) yes
C131 . H1311 . 1.000 no
C132 . C133 . 1.393(11) yes
C132 . C153 . 1.493(10) yes
C133 . C134 . 1.346(10) yes
C133 . H1331 . 1.000 no
C134 . C140 . 1.364(10) yes
C134 . H1341 . 1.000 no
C135 . C136 . 1.347(11) yes
C135 . C140 . 1.519(10) yes
C135 . H1351 . 1.000 no
C136 . C137 . 1.354(13) yes
C136 . H1361 . 1.000 no
C137 . C138 . 1.293(13) yes
C137 . H1371 . 1.000 no
C138 . C139 . 1.357(10) yes
C138 . H1381 . 1.000 no
C139 . C140 . 1.412(9) yes
C141 . C142 . 1.365(8) yes
C141 . C149 . 1.419(8) yes
C141 . H1411 . 1.000 no
C142 . C143 . 1.404(7) yes
C142 . C163 . 1.502(8) yes
C143 . C144 . 1.357(8) yes
C143 . H1431 . 1.000 no
C144 . C150 . 1.396(8) yes
C144 . H1441 . 1.000 no
C145 . C146 . 1.356(9) yes
C145 . C150 . 1.412(8) yes
C145 . H1451 . 1.000 no
C146 . C147 . 1.402(10) yes
C146 . H1461 . 1.000 no
C147 . C148 . 1.363(9) yes
C147 . H1471 . 1.000 no
C148 . C149 . 1.401(8) yes
C148 . H1481 . 1.000 no
C149 . C150 . 1.431(8) yes
C151 . C152 . 1.471(9) yes
C151 . H1511 . 1.000 no
C151 . H1512 . 1.000 no
C152 . H1521 . 1.000 no
C152 . H1522 . 1.000 no
C153 . H1531 . 1.000 no
C153 . H1532 . 1.000 no
C161 . C162 . 1.496(7) yes
C161 . H1611 . 1.000 no
C161 . H1612 . 1.000 no
C162 . H1621 . 1.000 no
C162 . H1622 . 1.000 no
C163 . H1631 . 1.000 no
C163 . H1632 . 1.000 no
P1 . F101 . 1.566(5) yes
P1 . F102 . 1.585(4) yes
P1 . F103 . 1.575(5) yes
P1 . F104 . 1.579(5) yes
P1 . F105 . 1.592(5) yes
P1 . F106 . 1.580(5) yes
P2 . F201 . 1.586(4) yes
P2 . F202 . 1.570(4) yes
P2 . F203 . 1.593(3) yes
P2 . F204 . 1.579(4) yes
P2 . F205 . 1.581(4) yes
P2 . F206 . 1.562(5) yes
P3 . F301 . 1.576(4) yes
P3 . F302 . 1.592(4) yes
P3 . F303 . 1.588(4) yes
P3 . F304 . 1.589(4) yes
P3 . F305 . 1.581(4) yes
P3 . F306 . 1.585(4) yes
P4 . F401 . 1.585(4) yes
P4 . F402 . 1.580(4) yes
P4 . F403 . 1.527(7) yes
P4 . F404 . 1.586(8) yes
P4 . F405 . 1.633(7) yes
P4 . F406 . 1.572(7) yes
P4 . F413 . 1.589(7) yes
P4 . F414 . 1.533(8) yes
P4 . F415 . 1.537(7) yes
P4 . F416 . 1.642(7) yes
